data_4331054
loop_
_publ_author_name
'Nathan D. Schley'
'St\'ephanie Halbert'
'Christophe Raynaud'
'Odile Eisenstein'
'Robert H. Crabtree'

_publ_contact_author_address
;    Department of Chemistry
     Yale University
     225 Prospect St
     PO Box 208107
     New Haven, CT 06520-8107
     USA
;
_publ_contact_author_email robert.crabtree@yale.edu
_publ_contact_author_fax '+203 432 6144'
_publ_contact_author_name 'Dr. Robert H Crabtree'
_publ_contact_author_phone '+203 432 3925'
_publ_section_title
;
 Symmetrical Hydrogen Bonds in Iridium(III) Alkoxides with Relevance to
 Outer Sphere Hydrogen Transfer
;
_journal_name_full 'Inorganic Chemistry'
_journal_page_first 12313
_journal_page_last 12323
_journal_paper_doi 10.1021/ic301601c
_journal_volume 51
_journal_year 2012
_chemical_formula_moiety 'O N C8 H11'
_chemical_formula_sum 'C8 H11 N O'
_chemical_formula_weight 137.18
_space_group_IT_number 14
_symmetry_cell_setting monoclinic
_symmetry_Int_Tables_number 14
_symmetry_space_group_name_Hall '-P 2yn'
_symmetry_space_group_name_H-M 'P 1 21/n 1'
_atom_sites_solution_hydrogens geom
_atom_sites_solution_primary direct
_atom_sites_solution_secondary difmap
_cell_angle_alpha 90.0000
_cell_angle_beta 107.018(8)
_cell_angle_gamma 90.0000
_cell_formula_units_Z 4
_cell_length_a 8.14463(15)
_cell_length_b 10.9211(2)
_cell_length_c 8.7179(6)
_cell_measurement_reflns_used 5746
_cell_measurement_temperature 93
_cell_measurement_theta_max 65.54
_cell_measurement_theta_min 6.54
_cell_volume 741.49(6)
_computing_cell_refinement 'CrystalClear-SM Expert 2.0 r4'
_computing_data_collection 'CrystalClear-SM Expert 2.0 r4 (Rigaku, 2009)'
_computing_data_reduction 'CrystalClear-SM Expert 2.0 r4'
_computing_molecular_graphics 'CrystalStructure 4.0'
_computing_publication_material 'CrystalStructure 4.0 (Rigaku, 2010)'
_computing_structure_refinement 'SHELXL97 (Sheldrick, 1997)'
_computing_structure_solution 'SIR92 (Altomare, et al., 1994)'
_diffrn_ambient_temperature 93
_diffrn_measured_fraction_theta_full 0.983
_diffrn_measured_fraction_theta_max 0.983
_diffrn_measurement_device_type SATURN
_diffrn_measurement_method \w
_diffrn_radiation_type 'Cu K\a'
_diffrn_radiation_wavelength 1.54187
_diffrn_reflns_av_R_equivalents 0.0222
_diffrn_reflns_limit_h_max 9
_diffrn_reflns_limit_h_min -9
_diffrn_reflns_limit_k_max 12
_diffrn_reflns_limit_k_min -12
_diffrn_reflns_limit_l_max 9
_diffrn_reflns_limit_l_min -10
_diffrn_reflns_number 6758
_diffrn_reflns_theta_full 65.07
_diffrn_reflns_theta_max 65.07
_diffrn_standards_number 0
_exptl_absorpt_coefficient_mu 0.650
_exptl_absorpt_correction_T_max 0.925
_exptl_absorpt_correction_T_min 0.848
_exptl_absorpt_correction_type multi-scan
_exptl_absorpt_process_details 'CrystalClear (Rigaku, 2009)'
_exptl_crystal_colour Colorless
_exptl_crystal_density_diffrn 1.229
_exptl_crystal_description Prism
_exptl_crystal_F_000 296.00
_exptl_crystal_size_max 0.17
_exptl_crystal_size_mid 0.14
_exptl_crystal_size_min 0.12
_refine_diff_density_max 0.210
_refine_diff_density_min -0.150
_refine_ls_extinction_method none
_refine_ls_goodness_of_fit_ref 1.069
_refine_ls_hydrogen_treatment mixed
_refine_ls_number_parameters 97
_refine_ls_number_reflns 1244
_refine_ls_number_restraints 0
_refine_ls_R_factor_gt 0.0314
_refine_ls_shift/su_max 0.000
_refine_ls_structure_factor_coef Fsqd
_refine_ls_weighting_details 'w = 1/[\s^2^(Fo^2^)+(0.0379P)^2^+0.2245P] where P=(Fo^2^+2Fc^2^)/3'
_refine_ls_weighting_scheme calc
_refine_ls_wR_factor_ref 0.0799
_reflns_number_gt 1155
_reflns_number_total 1316
_reflns_threshold_expression F^2^>2.0\s(F^2^)
_cod_data_source_file ic301601c_si_002_9.cif
_cod_data_source_block 2-(2'-pyridyl)-2-propanol
_cod_original_cell_volume 741.48(6)
_cod_original_formula_sum 'O N C8 H11'
_cod_database_code 4331054

loop_
_symmetry_equiv_pos_site_id
_symmetry_equiv_pos_as_xyz
1 +X,+Y,+Z
2 1/2-X,1/2+Y,1/2-Z
3 -X,-Y,-Z
4 1/2+X,1/2-Y,1/2+Z

loop_
_atom_site_label
_atom_site_type_symbol
_atom_site_fract_x
_atom_site_fract_y
_atom_site_fract_z
_atom_site_U_iso_or_equiv
_atom_site_adp_type
_atom_site_occupancy
_atom_site_symmetry_multiplicity
_atom_site_calc_flag
_atom_site_refinement_flags
O(1) O 0.75148(9) 0.14997(7) 0.29498(9) 0.0200(2) Uani 1.00 4 d .
N(1) N 0.30191(11) 0.21940(9) 0.09167(11) 0.0206(2) Uani 1.00 4 d .
C(1) C 0.14808(14) 0.18819(11) 0.10645(14) 0.0228(3) Uani 1.00 4 d .
C(2) C 0.12318(14) 0.10122(11) 0.21195(13) 0.0216(3) Uani 1.00 4 d .
C(3) C 0.26660(14) 0.04139(11) 0.30727(13) 0.0210(3) Uani 1.00 4 d .
C(4) C 0.42721(13) 0.07337(10) 0.29556(13) 0.0188(3) Uani 1.00 4 d .
C(5) C 0.44132(13) 0.16344(10) 0.18782(12) 0.0168(3) Uani 1.00 4 d .
C(6) C 0.61551(13) 0.20162(10) 0.16855(12) 0.0181(3) Uani 1.00 4 d .
C(7) C 0.63492(14) 0.14680(11) 0.01369(13) 0.0217(3) Uani 1.00 4 d .
C(8) C 0.63164(14) 0.34087(10) 0.16753(14) 0.0227(3) Uani 1.00 4 d .
H(1) H 0.0498 0.2287 0.0398 0.027 Uiso 1.00 4 calc R
H(2) H 0.0116 0.0830 0.2190 0.026 Uiso 1.00 4 calc R
H(3) H 0.2552 -0.0207 0.3797 0.025 Uiso 1.00 4 calc R
H(4) H 0.5272 0.0338 0.3610 0.023 Uiso 1.00 4 calc R
H(7A) H 0.5359 0.1700 -0.0764 0.026 Uiso 1.00 4 calc R
H(7B) H 0.6410 0.0574 0.0230 0.026 Uiso 1.00 4 calc R
H(7C) H 0.7403 0.1779 -0.0049 0.026 Uiso 1.00 4 calc R
H(8A) H 0.6164 0.3744 0.2667 0.027 Uiso 1.00 4 calc R
H(8B) H 0.5433 0.3744 0.0752 0.027 Uiso 1.00 4 calc R
H(8C) H 0.7456 0.3632 0.1600 0.027 Uiso 1.00 4 calc R
H(1A) H 0.7696(18) 0.1924(14) 0.3847(20) 0.036(4) Uiso 1.00 4 d .

loop_
_atom_site_aniso_label
_atom_site_aniso_U_11
_atom_site_aniso_U_22
_atom_site_aniso_U_33
_atom_site_aniso_U_12
_atom_site_aniso_U_13
_atom_site_aniso_U_23
O(1) 0.0156(4) 0.0232(5) 0.0193(4) 0.0022(3) 0.0019(3) -0.0029(3)
N(1) 0.0168(5) 0.0231(5) 0.0217(5) 0.0006(4) 0.0052(4) 0.0032(4)
C(1) 0.0153(5) 0.0265(7) 0.0254(6) 0.0033(5) 0.0042(5) 0.0042(5)
C(2) 0.0180(5) 0.0244(6) 0.0240(6) -0.0025(4) 0.0083(5) -0.0016(5)
C(3) 0.0242(6) 0.0204(6) 0.0197(5) -0.0017(5) 0.0083(5) 0.0010(5)
C(4) 0.0182(5) 0.0189(6) 0.0178(5) 0.0019(4) 0.0031(4) -0.0004(4)
C(5) 0.0174(5) 0.0170(6) 0.0156(5) 0.0006(4) 0.0041(4) -0.0036(4)
C(6) 0.0143(5) 0.0205(6) 0.0183(5) 0.0003(4) 0.0029(4) -0.0006(4)
C(7) 0.0171(5) 0.0276(7) 0.0210(6) -0.0014(4) 0.0068(4) -0.0021(5)
C(8) 0.0183(6) 0.0221(6) 0.0271(6) -0.0023(4) 0.0055(5) 0.0007(5)

loop_
_atom_type_symbol
_atom_type_description
_atom_type_scat_dispersion_real
_atom_type_scat_dispersion_imag
_atom_type_scat_source
O O 0.049 0.032
;
International Tables for Crystallography
(1992, Vol. C, Tables 4.2.6.8 and 6.1.1.4)
;
N N 0.031 0.018
;
International Tables for Crystallography
(1992, Vol. C, Tables 4.2.6.8 and 6.1.1.4)
;
C C 0.018 0.009
;
International Tables for Crystallography
(1992, Vol. C, Tables 4.2.6.8 and 6.1.1.4)
;
H H 0.000 0.000
;
International Tables for Crystallography
(1992, Vol. C, Table 6.1.1.4)
;

loop_
_geom_angle_atom_site_label_1
_geom_angle_atom_site_label_2
_geom_angle_atom_site_label_3
_geom_angle
_geom_angle_publ_flag
C(1) N(1) C(5) 117.84(10) yes
N(1) C(1) C(2) 124.32(10) yes
C(1) C(2) C(3) 117.59(11) yes
C(2) C(3) C(4) 119.07(11) yes
C(3) C(4) C(5) 119.68(9) yes
N(1) C(5) C(4) 121.46(10) yes
N(1) C(5) C(6) 116.57(10) yes
C(4) C(5) C(6) 121.94(9) yes
O(1) C(6) C(5) 109.92(9) yes
O(1) C(6) C(7) 105.64(9) yes
O(1) C(6) C(8) 110.42(8) yes
C(5) C(6) C(7) 109.18(8) yes
C(5) C(6) C(8) 110.81(9) yes
C(7) C(6) C(8) 110.74(10) yes
C(6) O(1) H(1A) 111.5(9) yes
N(1) C(1) H(1) 117.847 yes
C(2) C(1) H(1) 117.838 yes
C(1) C(2) H(2) 121.200 yes
C(3) C(2) H(2) 121.205 yes
C(2) C(3) H(3) 120.469 yes
C(4) C(3) H(3) 120.463 yes
C(3) C(4) H(4) 120.161 yes
C(5) C(4) H(4) 120.155 yes
C(6) C(7) H(7A) 109.473 yes
C(6) C(7) H(7B) 109.468 yes
C(6) C(7) H(7C) 109.470 yes
H(7A) C(7) H(7B) 109.466 yes
H(7A) C(7) H(7C) 109.478 yes
H(7B) C(7) H(7C) 109.472 yes
C(6) C(8) H(8A) 109.474 yes
C(6) C(8) H(8B) 109.473 yes
C(6) C(8) H(8C) 109.473 yes
H(8A) C(8) H(8B) 109.470 yes
H(8A) C(8) H(8C) 109.472 yes
H(8B) C(8) H(8C) 109.464 yes

loop_
_geom_bond_atom_site_label_1
_geom_bond_atom_site_label_2
_geom_bond_distance
_geom_bond_publ_flag
O(1) C(6) 1.4300(11) yes
N(1) C(1) 1.3405(16) yes
N(1) C(5) 1.3447(13) yes
C(1) C(2) 1.3778(18) yes
C(2) C(3) 1.3834(15) yes
C(3) C(4) 1.3863(17) yes
C(4) C(5) 1.3879(16) yes
C(5) C(6) 1.5344(16) yes
C(6) C(7) 1.5268(16) yes
C(6) C(8) 1.5267(15) yes
O(1) H(1A) 0.883(17) yes
C(1) H(1) 0.950 yes
C(2) H(2) 0.950 yes
C(3) H(3) 0.950 yes
C(4) H(4) 0.950 yes
C(7) H(7A) 0.980 yes
C(7) H(7B) 0.980 yes
C(7) H(7C) 0.980 yes
C(8) H(8A) 0.980 yes
C(8) H(8B) 0.980 yes
C(8) H(8C) 0.980 yes

loop_
_geom_contact_atom_site_label_1
_geom_contact_atom_site_label_2
_geom_contact_distance
_geom_contact_publ_flag
_geom_contact_site_symmetry_2
O(1) C(4) 2.7718(13) yes .
N(1) C(3) 2.7769(16) yes .
N(1) C(7) 3.0865(16) yes .
N(1) C(8) 2.8930(14) yes .
C(1) C(4) 2.6954(14) yes .
C(2) C(5) 2.7457(16) yes .
C(4) C(7) 3.4607(18) yes .
O(1) N(1) 2.8761(12) yes 4_555
O(1) C(1) 3.5419(16) yes 4_555
O(1) C(2) 3.3548(15) yes 1_655
O(1) C(8) 3.4966(13) yes 2_645
N(1) O(1) 2.8761(12) yes 4_454
C(1) O(1) 3.5419(16) yes 4_454
C(2) O(1) 3.3548(15) yes 1_455
C(4) C(7) 3.5366(16) yes 3_655
C(7) C(4) 3.5366(16) yes 3_655
C(8) O(1) 3.4966(13) yes 2_655
O(1) H(4) 2.4277 yes .
O(1) H(7A) 3.2070 yes .
O(1) H(7B) 2.4911 yes .
O(1) H(7C) 2.6074 yes .
O(1) H(8A) 2.6681 yes .
O(1) H(8B) 3.2637 yes .
O(1) H(8C) 2.6036 yes .
N(1) H(2) 3.2527 yes .
N(1) H(4) 3.2348 yes .
N(1) H(7A) 2.7756 yes .
N(1) H(7B) 3.4762 yes .
N(1) H(8A) 3.0766 yes .
N(1) H(8B) 2.6303 yes .
C(1) H(3) 3.2290 yes .
C(2) H(4) 3.2485 yes .
C(3) H(1) 3.2142 yes .
C(4) H(2) 3.2550 yes .
C(4) H(7B) 3.3361 yes .
C(4) H(1A) 2.967(15) yes .
C(5) H(1) 3.1520 yes .
C(5) H(3) 3.2600 yes .
C(5) H(7A) 2.6347 yes .
C(5) H(7B) 2.7237 yes .
C(5) H(7C) 3.3430 yes .
C(5) H(8A) 2.6905 yes .
C(5) H(8B) 2.7278 yes .
C(5) H(8C) 3.3632 yes .
C(5) H(1A) 2.740(13) yes .
C(6) H(4) 2.7197 yes .
C(7) H(8A) 3.3558 yes .
C(7) H(8B) 2.6939 yes .
C(7) H(8C) 2.7116 yes .
C(7) H(1A) 3.136(16) yes .
C(8) H(7A) 2.7646 yes .
C(8) H(7B) 3.3519 yes .
C(8) H(7C) 2.6444 yes .
C(8) H(1A) 2.496(15) yes .
H(1) H(2) 2.3138 yes .
H(2) H(3) 2.3574 yes .
H(3) H(4) 2.3452 yes .
H(4) H(7B) 3.3475 yes .
H(4) H(1A) 2.5889 yes .
H(7A) H(8B) 2.5862 yes .
H(7A) H(8C) 3.0915 yes .
H(7B) H(8C) 3.5657 yes .
H(7B) H(1A) 3.3586 yes .
H(7C) H(8A) 3.5546 yes .
H(7C) H(8B) 2.8855 yes .
H(7C) H(8C) 2.4762 yes .
H(7C) H(1A) 3.3384 yes .
H(8A) H(1A) 2.4109 yes .
H(8B) H(1A) 3.4228 yes .
H(8C) H(1A) 2.6705 yes .
O(1) H(1) 3.3261 yes 4_555
O(1) H(2) 2.5063 yes 1_655
O(1) H(3) 3.1823 yes 3_656
O(1) H(7A) 2.9950 yes 4_555
O(1) H(8A) 3.2933 yes 2_645
O(1) H(8B) 3.4674 yes 2_645
O(1) H(8B) 2.8792 yes 4_555
O(1) H(8C) 3.1552 yes 2_645
N(1) H(3) 2.8983 yes 2_555
N(1) H(7B) 3.2595 yes 3_655
N(1) H(8A) 2.9749 yes 4_454
N(1) H(1A) 1.994(17) yes 4_454
C(1) H(3) 3.2687 yes 2_555
C(1) H(7A) 3.5156 yes 4_455
C(1) H(7B) 3.5429 yes 3_655
C(1) H(7C) 3.1775 yes 1_455
C(1) H(7C) 3.5626 yes 4_455
C(1) H(8A) 2.9759 yes 4_454
C(1) H(1A) 2.746(18) yes 4_454
C(2) H(7A) 3.3051 yes 4_455
C(2) H(7C) 3.2476 yes 1_455
C(2) H(7C) 3.3830 yes 4_455
C(2) H(8A) 3.1924 yes 2_545
C(2) H(8B) 3.5905 yes 2_545
C(2) H(8B) 3.4244 yes 4_455
C(3) H(4) 3.0029 yes 3_656
C(3) H(7B) 3.3598 yes 3_655
C(3) H(7C) 3.5491 yes 3_655
C(3) H(7C) 3.5117 yes 4_455
C(3) H(8A) 3.5064 yes 2_545
C(3) H(8B) 3.5017 yes 2_545
C(3) H(8B) 3.4776 yes 4_455
C(3) H(8C) 3.2982 yes 4_455
C(4) H(1) 2.9930 yes 4_555
C(4) H(3) 3.2785 yes 3_656
C(4) H(4) 3.1342 yes 3_656
C(4) H(7A) 3.3376 yes 3_655
C(4) H(7B) 3.0260 yes 3_655
C(4) H(8C) 3.4519 yes 2_645
C(5) H(1) 3.1617 yes 4_555
C(5) H(7B) 2.9869 yes 3_655
C(5) H(1A) 3.042(15) yes 4_454
C(6) H(1) 3.5150 yes 4_555
C(6) H(2) 3.3831 yes 1_655
C(6) H(1A) 3.365(14) yes 4_454
C(7) H(1) 3.4376 yes 1_655
C(7) H(2) 3.1440 yes 1_655
C(7) H(7B) 3.1149 yes 3_655
C(7) H(1A) 3.353(14) yes 4_454
C(8) H(1) 3.5807 yes 4_555
C(8) H(2) 3.1634 yes 2_555
C(8) H(3) 3.4089 yes 2_555
C(8) H(3) 3.5559 yes 4_554
C(8) H(4) 3.5538 yes 2_655
C(8) H(7A) 3.3965 yes 4_555
C(8) H(1A) 3.264(13) yes 4_454
H(1) O(1) 3.3261 yes 4_454
H(1) C(4) 2.9930 yes 4_454
H(1) C(5) 3.1617 yes 4_454
H(1) C(6) 3.5150 yes 4_454
H(1) C(7) 3.4376 yes 1_455
H(1) C(8) 3.5807 yes 4_454
H(1) H(3) 3.1387 yes 2_555
H(1) H(4) 3.5443 yes 2_555
H(1) H(4) 3.0038 yes 4_454
H(1) H(7A) 3.5575 yes 4_455
H(1) H(7C) 2.4971 yes 1_455
H(1) H(8A) 2.8255 yes 4_454
H(1) H(8C) 3.3037 yes 1_455
H(1) H(1A) 2.6823 yes 4_454
H(2) O(1) 2.5063 yes 1_455
H(2) C(6) 3.3831 yes 1_455
H(2) C(7) 3.1440 yes 1_455
H(2) C(8) 3.1634 yes 2_545
H(2) H(7A) 3.2083 yes 4_455
H(2) H(7B) 3.0147 yes 1_455
H(2) H(7C) 2.6906 yes 1_455
H(2) H(8A) 2.5237 yes 2_545
H(2) H(8B) 3.0131 yes 2_545
H(2) H(8B) 3.0750 yes 4_455
H(2) H(8C) 3.5429 yes 2_545
H(2) H(1A) 3.0105 yes 1_455
H(3) O(1) 3.1823 yes 3_656
H(3) N(1) 2.8983 yes 2_545
H(3) C(1) 3.2687 yes 2_545
H(3) C(4) 3.2785 yes 3_656
H(3) C(8) 3.4089 yes 2_545
H(3) C(8) 3.5559 yes 4_455
H(3) H(1) 3.1387 yes 2_545
H(3) H(4) 2.4346 yes 3_656
H(3) H(8A) 3.1368 yes 2_545
H(3) H(8B) 2.8172 yes 2_545
H(3) H(8B) 3.1868 yes 4_455
H(3) H(8C) 3.0078 yes 4_455
H(3) H(1A) 2.8314 yes 3_656
H(4) C(3) 3.0029 yes 3_656
H(4) C(4) 3.1342 yes 3_656
H(4) C(8) 3.5538 yes 2_645
H(4) H(1) 3.5443 yes 2_545
H(4) H(1) 3.0038 yes 4_555
H(4) H(3) 2.4346 yes 3_656
H(4) H(4) 2.6917 yes 3_656
H(4) H(7A) 3.2598 yes 3_655
H(4) H(7B) 3.3747 yes 3_655
H(4) H(8C) 2.6701 yes 2_645
H(7A) O(1) 2.9950 yes 4_454
H(7A) C(1) 3.5156 yes 4_554
H(7A) C(2) 3.3051 yes 4_554
H(7A) C(4) 3.3376 yes 3_655
H(7A) C(8) 3.3965 yes 4_454
H(7A) H(1) 3.5575 yes 4_554
H(7A) H(2) 3.2083 yes 4_554
H(7A) H(4) 3.2598 yes 3_655
H(7A) H(7B) 2.9745 yes 3_655
H(7A) H(8A) 3.3232 yes 4_454
H(7A) H(8C) 2.7972 yes 4_454
H(7A) H(1A) 2.5784 yes 4_454
H(7B) N(1) 3.2595 yes 3_655
H(7B) C(1) 3.5429 yes 3_655
H(7B) C(3) 3.3598 yes 3_655
H(7B) C(4) 3.0260 yes 3_655
H(7B) C(5) 2.9869 yes 3_655
H(7B) C(7) 3.1149 yes 3_655
H(7B) H(2) 3.0147 yes 1_655
H(7B) H(4) 3.3747 yes 3_655
H(7B) H(7A) 2.9745 yes 3_655
H(7B) H(7B) 2.5428 yes 3_655
H(7B) H(8A) 3.0231 yes 2_645
H(7B) H(8C) 3.3901 yes 2_645
H(7C) C(1) 3.1775 yes 1_655
H(7C) C(1) 3.5626 yes 4_554
H(7C) C(2) 3.2476 yes 1_655
H(7C) C(2) 3.3830 yes 4_554
H(7C) C(3) 3.5491 yes 3_655
H(7C) C(3) 3.5117 yes 4_554
H(7C) H(1) 2.4971 yes 1_655
H(7C) H(2) 2.6906 yes 1_655
H(8A) O(1) 3.2933 yes 2_655
H(8A) N(1) 2.9749 yes 4_555
H(8A) C(1) 2.9759 yes 4_555
H(8A) C(2) 3.1924 yes 2_555
H(8A) C(3) 3.5064 yes 2_555
H(8A) H(1) 2.8255 yes 4_555
H(8A) H(2) 2.5237 yes 2_555
H(8A) H(3) 3.1368 yes 2_555
H(8A) H(7A) 3.3232 yes 4_555
H(8A) H(7B) 3.0231 yes 2_655
H(8B) O(1) 3.4674 yes 2_655
H(8B) O(1) 2.8792 yes 4_454
H(8B) C(2) 3.5905 yes 2_555
H(8B) C(2) 3.4244 yes 4_554
H(8B) C(3) 3.5017 yes 2_555
H(8B) C(3) 3.4776 yes 4_554
H(8B) H(2) 3.0131 yes 2_555
H(8B) H(2) 3.0750 yes 4_554
H(8B) H(3) 2.8172 yes 2_555
H(8B) H(3) 3.1868 yes 4_554
H(8B) H(8B) 3.0332 yes 3_665
H(8B) H(1A) 2.4687 yes 4_454
H(8C) O(1) 3.1552 yes 2_655
H(8C) C(3) 3.2982 yes 4_554
H(8C) C(4) 3.4519 yes 2_655
H(8C) H(1) 3.3037 yes 1_655
H(8C) H(2) 3.5429 yes 2_555
H(8C) H(3) 3.0078 yes 4_554
H(8C) H(4) 2.6701 yes 2_655
H(8C) H(7A) 2.7972 yes 4_555
H(8C) H(7B) 3.3901 yes 2_655
H(1A) N(1) 1.994(17) yes 4_555
H(1A) C(1) 2.746(18) yes 4_555
H(1A) C(5) 3.042(15) yes 4_555
H(1A) C(6) 3.365(14) yes 4_555
H(1A) C(7) 3.353(14) yes 4_555
H(1A) C(8) 3.264(13) yes 4_555
H(1A) H(1) 2.6823 yes 4_555
H(1A) H(2) 3.0105 yes 1_655
H(1A) H(3) 2.8314 yes 3_656
H(1A) H(7A) 2.5784 yes 4_555
H(1A) H(8B) 2.4687 yes 4_555

loop_
_geom_hbond_atom_site_label_D
_geom_hbond_atom_site_label_H
_geom_hbond_atom_site_label_A
_geom_hbond_site_symmetry_A
_geom_hbond_distance_DA
_geom_hbond_distance_DH
_geom_hbond_distance_HA
_geom_hbond_angle_DHA
_geom_hbond_publ_flag
O(1) H(1A) N(1) 4_555 2.8761(12) 0.883 1.994(17) 176.5(16) no

loop_
_geom_torsion_atom_site_label_1
_geom_torsion_atom_site_label_2
_geom_torsion_atom_site_label_3
_geom_torsion_atom_site_label_4
_geom_torsion
_geom_torsion_publ_flag
C(1) N(1) C(5) C(4) 2.05(15) no
C(5) N(1) C(1) C(2) -1.04(17) no
N(1) C(1) C(2) C(3) -0.81(17) no
C(1) C(2) C(3) C(4) 1.63(16) no
C(2) C(3) C(4) C(5) -0.68(16) no
C(3) C(4) C(5) N(1) -1.22(16) no
N(1) C(5) C(6) C(7) -73.99(11) no
N(1) C(5) C(6) C(8) 48.23(12) no
C(4) C(5) C(6) O(1) -11.21(14) no
C(4) C(5) C(6) C(7) 104.24(10) no
C(4) C(5) C(6) C(8) -133.53(10) no

loop_
_cod_related_entry_id
_cod_related_entry_database
_cod_related_entry_code
1 ChemSpider 2059382
